data_4511394
loop_
_publ_author_name
'Khrustalev, Victor N.'
'Sandhu, Bhupinder'
'Bentum, Samuel'
'Fonari, Alexandr'
'Krivoshein, Arcadius V.'
'Timofeeva, Tatiana V.'

_publ_section_title
;
 Absolute Configuration and Polymorphism of 2-Phenylbutyramide and
 \a-Methyl-\a-phenylsuccinimide
;
_journal_issue 7
_journal_name_full 'Crystal Growth &amp; Design'
_journal_page_first 3360
_journal_paper_doi 10.1021/cg500284q
_journal_volume 14
_journal_year 2014
_chemical_absolute_configuration ad
_chemical_formula_moiety 'C11 H11 N O2'
_chemical_formula_sum 'C11 H11 N O2'
_chemical_formula_weight 189.21
_chemical_name_systematic
; 
 ? 
;
_space_group_IT_number 4
_symmetry_cell_setting monoclinic
_symmetry_space_group_name_Hall 'P 2yb'
_symmetry_space_group_name_H-M 'P 1 21 1'
_atom_sites_solution_hydrogens difmap
_atom_sites_solution_primary direct
_atom_sites_solution_secondary difmap
_audit_creation_method SHELXL-97
_cell_angle_alpha 90.00
_cell_angle_beta 102.6398(3)
_cell_angle_gamma 90.00
_cell_formula_units_Z 2
_cell_length_a 6.70721(7)
_cell_length_b 7.01427(7)
_cell_length_c 10.01819(10)
_cell_measurement_reflns_used 8813
_cell_measurement_temperature 100(2)
_cell_measurement_theta_max 71.99
_cell_measurement_theta_min 4.52
_cell_volume 459.895(8)
_computing_cell_refinement 'SAINT (Bruker, 2001)'
_computing_data_collection 'APEX2 (Bruker, 2005)'
_computing_data_reduction 'SAINT (Bruker, 2001)'
_computing_molecular_graphics 'SHELXTL (Sheldrick, 2008)'
_computing_publication_material 'SHELXTL (Sheldrick, 2008)'
_computing_structure_refinement 'SHELXTL (Sheldrick, 2008)'
_computing_structure_solution 'SHELXTL (Sheldrick, 2008)'
_diffrn_ambient_temperature 100(2)
_diffrn_measured_fraction_theta_full 0.982
_diffrn_measured_fraction_theta_max 0.982
_diffrn_measurement_device_type 'Bruker APEX-II CCD'
_diffrn_measurement_method '\f and \w scans'
_diffrn_radiation_monochromator graphite
_diffrn_radiation_source 'fine-focus sealed tube'
_diffrn_radiation_type CuK\a
_diffrn_radiation_wavelength 1.54178
_diffrn_reflns_av_R_equivalents 0.0240
_diffrn_reflns_av_sigmaI/netI 0.0221
_diffrn_reflns_limit_h_max 8
_diffrn_reflns_limit_h_min -8
_diffrn_reflns_limit_k_max 6
_diffrn_reflns_limit_k_min -8
_diffrn_reflns_limit_l_max 12
_diffrn_reflns_limit_l_min -12
_diffrn_reflns_number 8828
_diffrn_reflns_theta_full 72.12
_diffrn_reflns_theta_max 72.12
_diffrn_reflns_theta_min 4.52
_exptl_absorpt_coefficient_mu 0.773
_exptl_absorpt_correction_T_max 0.861
_exptl_absorpt_correction_T_min 0.801
_exptl_absorpt_correction_type multi-scan
_exptl_absorpt_process_details 'SADABS (Sheldrick, 2003)'
_exptl_crystal_colour colourless
_exptl_crystal_density_diffrn 1.366
_exptl_crystal_density_method 'not measured'
_exptl_crystal_description prism
_exptl_crystal_F_000 200
_exptl_crystal_size_max 0.30
_exptl_crystal_size_mid 0.25
_exptl_crystal_size_min 0.20
_refine_diff_density_max 0.195
_refine_diff_density_min -0.137
_refine_diff_density_rms 0.032
_refine_ls_abs_structure_details 'Flack H D (1983), Acta Cryst. A39, 876-881'
_refine_ls_abs_structure_Flack -0.04(19)
_refine_ls_extinction_coef 0.082(5)
_refine_ls_extinction_expression Fc^*^=kFc[1+0.001xFc^2^\l^3^/sin(2\q)]^-1/4^
_refine_ls_extinction_method SHELXL
_refine_ls_goodness_of_fit_ref 1.006
_refine_ls_hydrogen_treatment mixed
_refine_ls_matrix_type full
_refine_ls_number_parameters 132
_refine_ls_number_reflns 1631
_refine_ls_number_restraints 1
_refine_ls_restrained_S_all 1.006
_refine_ls_R_factor_all 0.0266
_refine_ls_R_factor_gt 0.0266
_refine_ls_shift/su_max 0.001
_refine_ls_shift/su_mean 0.000
_refine_ls_structure_factor_coef Fsqd
_refine_ls_weighting_details 'calc w=1/[\s^2^(Fo^2^)+(0.04P)^2^+0.1P] where P=(Fo^2^+2Fc^2^)/3'
_refine_ls_weighting_scheme calc
_refine_ls_wR_factor_gt 0.0686
_refine_ls_wR_factor_ref 0.0686
_reflns_number_gt 1631
_reflns_number_total 1631
_reflns_threshold_expression I>2\s(I)
_cod_data_source_file cg500284q_si_001.cif
_cod_data_source_block (R)-2m
_cod_depositor_comments
;
The following automatic conversions were performed:

'_symmetry_cell_setting' value 'Monoclinic' changed to 'monoclinic'
according to
/usr/data/users/saulius/crontab/automatic-downloads/rss-feeds/ACS/lib/dictionaries/cif_core.dic
dictionary named 'cif_core.dic' version 2.4.2 from 2011-04-26.

Automatic conversion script
Id: cif_fix_values 2281 2013-09-26 08:29:07Z andrius 

 Adding full bibliography for 4511390--4511397.cif.
;
_cod_original_cell_volume 459.895(9)
_cod_original_sg_symbol_H-M 'P 21'
_cod_database_code 4511394

loop_
_symmetry_equiv_pos_as_xyz
'x, y, z'
'-x, y+1/2, -z'

loop_
_atom_site_label
_atom_site_type_symbol
_atom_site_fract_x
_atom_site_fract_y
_atom_site_fract_z
_atom_site_U_iso_or_equiv
_atom_site_adp_type
_atom_site_occupancy
_atom_site_symmetry_multiplicity
_atom_site_calc_flag
_atom_site_refinement_flags
O1 O 0.36523(13) 0.44661(14) 0.82756(9) 0.0234(2) Uani 1 1 d .
O2 O 0.07753(14) 0.97584(17) 0.96834(9) 0.0281(3) Uani 1 1 d .
N1 N 0.19302(16) 0.68736(18) 0.90914(11) 0.0212(3) Uani 1 1 d .
H1 H 0.113(2) 0.618(3) 0.9460(16) 0.025 Uiso 1 1 d .
C2 C 0.32534(18) 0.61391(19) 0.83390(12) 0.0187(3) Uani 1 1 d .
C3 C 0.41180(16) 0.7806(2) 0.76449(11) 0.0186(3) Uani 1 1 d .
C4 C 0.34031(18) 0.9571(2) 0.83382(12) 0.0201(3) Uani 1 1 d .
H4A H 0.4572 1.0180 0.8970 0.024 Uiso 1 1 calc R
H4B H 0.2759 1.0518 0.7644 0.024 Uiso 1 1 calc R
C5 C 0.18735(18) 0.8827(2) 0.91141(13) 0.0207(3) Uani 1 1 d .
C6 C 0.31031(17) 0.7762(2) 0.61117(11) 0.0189(3) Uani 1 1 d .
C7 C 0.42122(19) 0.7424(2) 0.51097(13) 0.0238(3) Uani 1 1 d .
H7 H 0.5632 0.7151 0.5370 0.029 Uiso 1 1 calc R
C8 C 0.3252(2) 0.7486(2) 0.37318(13) 0.0278(3) Uani 1 1 d .
H8 H 0.4029 0.7277 0.3058 0.033 Uiso 1 1 calc R
C9 C 0.1183(2) 0.7848(2) 0.33286(12) 0.0270(3) Uani 1 1 d .
H9 H 0.0540 0.7890 0.2385 0.032 Uiso 1 1 calc R
C10 C 0.0054(2) 0.8148(2) 0.43189(13) 0.0250(3) Uani 1 1 d .
H10 H -0.1373 0.8383 0.4054 0.030 Uiso 1 1 calc R
C11 C 0.10131(18) 0.8106(2) 0.56946(12) 0.0219(3) Uani 1 1 d .
H11 H 0.0230 0.8315 0.6365 0.026 Uiso 1 1 calc R
C12 C 0.64495(17) 0.7631(2) 0.79468(12) 0.0234(3) Uani 1 1 d .
H12A H 0.6992 0.7691 0.8937 0.035 Uiso 1 1 calc R
H12B H 0.7020 0.8679 0.7501 0.035 Uiso 1 1 calc R
H12C H 0.6829 0.6411 0.7595 0.035 Uiso 1 1 calc R

loop_
_atom_site_aniso_label
_atom_site_aniso_U_11
_atom_site_aniso_U_22
_atom_site_aniso_U_33
_atom_site_aniso_U_23
_atom_site_aniso_U_13
_atom_site_aniso_U_12
O1 0.0263(4) 0.0199(6) 0.0240(4) 0.0008(4) 0.0055(3) 0.0011(4)
O2 0.0235(4) 0.0333(7) 0.0291(5) -0.0090(4) 0.0091(3) 0.0022(4)
N1 0.0196(5) 0.0236(7) 0.0219(6) 0.0011(4) 0.0076(4) -0.0031(4)
C2 0.0167(6) 0.0216(7) 0.0166(6) 0.0002(5) 0.0012(4) -0.0006(5)
C3 0.0180(5) 0.0187(7) 0.0193(5) -0.0001(5) 0.0045(4) 0.0000(5)
C4 0.0206(6) 0.0199(7) 0.0197(6) -0.0012(5) 0.0041(4) -0.0020(5)
C5 0.0177(6) 0.0260(8) 0.0175(6) -0.0026(5) 0.0020(5) -0.0007(5)
C6 0.0227(5) 0.0153(7) 0.0195(5) 0.0004(5) 0.0060(4) -0.0013(5)
C7 0.0252(6) 0.0225(8) 0.0257(6) -0.0006(5) 0.0101(5) -0.0002(5)
C8 0.0391(7) 0.0244(9) 0.0236(6) -0.0029(6) 0.0149(5) -0.0037(6)
C9 0.0406(7) 0.0209(7) 0.0181(5) 0.0002(6) 0.0030(5) -0.0042(6)
C10 0.0259(6) 0.0213(8) 0.0255(6) 0.0010(5) 0.0007(5) -0.0002(5)
C11 0.0238(6) 0.0215(8) 0.0211(6) 0.0009(5) 0.0066(4) 0.0006(5)
C12 0.0181(5) 0.0254(8) 0.0269(6) 0.0028(6) 0.0053(4) -0.0001(5)

loop_
_atom_type_symbol
_atom_type_description
_atom_type_scat_dispersion_real
_atom_type_scat_dispersion_imag
_atom_type_scat_source
C C 0.0181 0.0091 'International Tables Vol C Tables 4.2.6.8 and 6.1.1.4'
H H 0.0000 0.0000 'International Tables Vol C Tables 4.2.6.8 and 6.1.1.4'
N N 0.0311 0.0180 'International Tables Vol C Tables 4.2.6.8 and 6.1.1.4'
O O 0.0492 0.0322 'International Tables Vol C Tables 4.2.6.8 and 6.1.1.4'

loop_
_geom_angle_atom_site_label_1
_geom_angle_atom_site_label_2
_geom_angle_atom_site_label_3
_geom_angle
C5 N1 C2 113.87(11)
C5 N1 H1 122.3(13)
C2 N1 H1 123.6(13)
O1 C2 N1 124.48(12)
O1 C2 C3 127.23(12)
N1 C2 C3 108.28(11)
C12 C3 C2 108.65(11)
C12 C3 C6 113.91(9)
C2 C3 C6 107.94(10)
C12 C3 C4 112.27(11)
C2 C3 C4 102.77(9)
C6 C3 C4 110.60(11)
C5 C4 C3 105.49(11)
C5 C4 H4A 110.6
C3 C4 H4A 110.6
C5 C4 H4B 110.6
C3 C4 H4B 110.6
H4A C4 H4B 108.8
O2 C5 N1 124.52(14)
O2 C5 C4 127.26(14)
N1 C5 C4 108.21(11)
C11 C6 C7 118.28(11)
C11 C6 C3 119.49(10)
C7 C6 C3 122.22(10)
C8 C7 C6 120.35(12)
C8 C7 H7 119.8
C6 C7 H7 119.8
C9 C8 C7 120.91(11)
C9 C8 H8 119.5
C7 C8 H8 119.5
C8 C9 C10 119.25(11)
C8 C9 H9 120.4
C10 C9 H9 120.4
C11 C10 C9 119.95(12)
C11 C10 H10 120.0
C9 C10 H10 120.0
C10 C11 C6 121.24(11)
C10 C11 H11 119.4
C6 C11 H11 119.4
C3 C12 H12A 109.5
C3 C12 H12B 109.5
H12A C12 H12B 109.5
C3 C12 H12C 109.5
H12A C12 H12C 109.5
H12B C12 H12C 109.5

loop_
_geom_bond_atom_site_label_1
_geom_bond_atom_site_label_2
_geom_bond_distance
O1 C2 1.2084(17)
O2 C5 1.2160(17)
N1 C5 1.3708(18)
N1 C2 1.3834(16)
N1 H1 0.864(19)
C2 C3 1.5374(18)
C3 C12 1.5313(15)
C3 C6 1.5382(14)
C3 C4 1.5461(19)
C4 C5 1.5094(17)
C4 H4A 0.9900
C4 H4B 0.9900
C6 C11 1.3934(16)
C6 C7 1.3941(17)
C7 C8 1.3905(18)
C7 H7 0.9500
C8 C9 1.381(2)
C8 H8 0.9500
C9 C10 1.3896(19)
C9 H9 0.9500
C10 C11 1.3879(17)
C10 H10 0.9500
C11 H11 0.9500
C12 H12A 0.9800
C12 H12B 0.9800
C12 H12C 0.9800

loop_
_geom_hbond_atom_site_label_D
_geom_hbond_atom_site_label_H
_geom_hbond_atom_site_label_A
_geom_hbond_site_symmetry_A
_geom_hbond_distance_DH
_geom_hbond_distance_HA
_geom_hbond_distance_DA
_geom_hbond_angle_DHA
N1 H1 O2 2_547 0.864(19) 1.961(16) 2.8241(15) 176(2)

loop_
_geom_torsion_atom_site_label_1
_geom_torsion_atom_site_label_2
_geom_torsion_atom_site_label_3
_geom_torsion_atom_site_label_4
_geom_torsion
C5 N1 C2 O1 173.93(12)
C5 N1 C2 C3 -5.08(14)
O1 C2 C3 C12 -49.58(16)
N1 C2 C3 C12 129.40(10)
O1 C2 C3 C6 74.39(15)
N1 C2 C3 C6 -106.63(11)
O1 C2 C3 C4 -168.70(13)
N1 C2 C3 C4 10.28(11)
C12 C3 C4 C5 -128.01(10)
C2 C3 C4 C5 -11.46(11)
C6 C3 C4 C5 103.54(11)
C2 N1 C5 O2 177.94(11)
C2 N1 C5 C4 -2.74(15)
C3 C4 C5 O2 -171.47(12)
C3 C4 C5 N1 9.23(13)
C12 C3 C6 C11 -173.38(13)
C2 C3 C6 C11 65.88(17)
C4 C3 C6 C11 -45.82(17)
C12 C3 C6 C7 5.3(2)
C2 C3 C6 C7 -115.46(14)
C4 C3 C6 C7 132.83(13)
C11 C6 C7 C8 1.7(2)
C3 C6 C7 C8 -176.93(13)
C6 C7 C8 C9 -1.1(2)
C7 C8 C9 C10 -0.1(2)
C8 C9 C10 C11 0.8(2)
C9 C10 C11 C6 -0.1(2)
C7 C6 C11 C10 -1.1(2)
C3 C6 C11 C10 177.58(13)
